data_1551700
loop_
_publ_author_name
'OWALUDE, Samson O.'
'EKE, Uche B.'
'ODEBUNMI, Ezekiel O.'
'NESTEROV, Vladimir N.'
'MEIJBOOM, Reinout'
'COVILLE, Neil J.'

_publ_section_title
;
 Crystal Structure of
 (Cycloocta-1,5-diene)tris(hydrazine)hydrido-ruthenium(II)
 tetraphenylborate
;
_journal_name_full 'X-ray Structure Analysis Online'
_journal_page_first 29
_journal_paper_doi 10.2116/xraystruct.28.29
_journal_volume 28
_journal_year 2012
_chemical_formula_moiety 'C24 H20 B, C8 H25 N6 Ru '
_chemical_formula_sum 'C32 H45 B N6 Ru'
_chemical_formula_weight 625.62
_space_group_IT_number 14
_space_group_name_Hall '-P 2yn'
_space_group_name_H-M_alt 'P 1 21/n 1'
_symmetry_cell_setting monoclinic
_symmetry_space_group_name_Hall '-P 2yn'
_symmetry_space_group_name_H-M 'P 1 21/n 1'
_atom_sites_solution_hydrogens geom
_atom_sites_solution_primary direct
_atom_sites_solution_secondary difmap
_audit_creation_method SHELXL-97
_cell_angle_alpha 90.00
_cell_angle_beta 99.5710(10)
_cell_angle_gamma 90.00
_cell_formula_units_Z 8
_cell_length_a 9.7449(8)
_cell_length_b 32.881(3)
_cell_length_c 18.6962(16)
_cell_measurement_reflns_used 9939
_cell_measurement_temperature 100(2)
_cell_measurement_theta_max 27.00
_cell_measurement_theta_min 2.30
_cell_volume 5907.3(9)
_computing_cell_refinement 'APEX2 (Bruker-AXS, 2007)'
_computing_data_collection 'APEX2 (Bruker-AXS, 2007)'
_computing_data_reduction 'APEX2 (Bruker-AXS, 2007)'
_computing_molecular_graphics 'SHELXTL (Sheldrick, 2008)'
_computing_publication_material 'SHELXTL (Sheldrick, 2008)'
_computing_structure_refinement 'SHELXL-97 (Sheldrick, 2008)'
_computing_structure_solution 'SHELXS-97 (Sheldrick, 2008)'
_diffrn_ambient_temperature 100(2)
_diffrn_measured_fraction_theta_full 0.999
_diffrn_measured_fraction_theta_max 0.999
_diffrn_measurement_device_type 'Bruker APEX II CCD'
_diffrn_measurement_method '\w scans'
_diffrn_radiation_monochromator graphite
_diffrn_radiation_source 'fine-focus sealed tube'
_diffrn_radiation_type MoK\a
_diffrn_radiation_wavelength 0.71073
_diffrn_reflns_av_R_equivalents 0.0433
_diffrn_reflns_av_sigmaI/netI 0.0368
_diffrn_reflns_limit_h_max 12
_diffrn_reflns_limit_h_min -12
_diffrn_reflns_limit_k_max 42
_diffrn_reflns_limit_k_min -42
_diffrn_reflns_limit_l_max 23
_diffrn_reflns_limit_l_min -23
_diffrn_reflns_number 53876
_diffrn_reflns_theta_full 27.08
_diffrn_reflns_theta_max 27.08
_diffrn_reflns_theta_min 1.24
_exptl_absorpt_coefficient_mu 0.563
_exptl_absorpt_correction_T_max 0.9339
_exptl_absorpt_correction_T_min 0.8757
_exptl_absorpt_correction_type multi-scan
_exptl_absorpt_process_details SADABS
_exptl_crystal_colour colorless
_exptl_crystal_density_diffrn 1.407
_exptl_crystal_density_method 'not measured'
_exptl_crystal_description prism
_exptl_crystal_F_000 2624
_exptl_crystal_size_max 0.24
_exptl_crystal_size_mid 0.17
_exptl_crystal_size_min 0.12
_refine_diff_density_max 2.881
_refine_diff_density_min -1.848
_refine_diff_density_rms 0.090
_refine_ls_extinction_method none
_refine_ls_goodness_of_fit_ref 1.049
_refine_ls_hydrogen_treatment mixed
_refine_ls_matrix_type full
_refine_ls_number_parameters 813
_refine_ls_number_reflns 13001
_refine_ls_number_restraints 0
_refine_ls_restrained_S_all 1.049
_refine_ls_R_factor_all 0.0499
_refine_ls_R_factor_gt 0.0392
_refine_ls_shift/su_max 0.002
_refine_ls_shift/su_mean 0.000
_refine_ls_structure_factor_coef Fsqd
_refine_ls_weighting_details 'calc w=1/[\s^2^(Fo^2^)+(0.0400P)^2^+10.5000P] where P=(Fo^2^+2Fc^2^)/3'
_refine_ls_weighting_scheme calc
_refine_ls_wR_factor_gt 0.0909
_refine_ls_wR_factor_ref 0.0984
_reflns_number_gt 10749
_reflns_number_total 13001
_reflns_threshold_expression >2sigma(I)
_cod_data_source_file 28_29_1.txt
_cod_data_source_block str0451new
_cod_depositor_comments
;
The following automatic conversions were performed:

'_symmetry_cell_setting' value 'Monoclinic' changed to 'monoclinic'
according to
/home/andrius/struct/COD-crude-data/automatic-downloads/current/J-STAGE/lib/dictionaries/cif_core.dic
dictionary named 'cif_core.dic' version 2.4.2 from 2011-04-26.

Automatic conversion script
Id: cif_fix_values 6524 2018-11-02 12:15:13Z antanas 
;
_cod_original_sg_symbol_H-M 'P 21/n'
_cod_database_code 1551700

loop_
_symmetry_equiv_pos_as_xyz
'x, y, z'
'-x+1/2, y+1/2, -z+1/2'
'-x, -y, -z'
'x-1/2, -y-1/2, z-1/2'

loop_
_atom_site_label
_atom_site_type_symbol
_atom_site_fract_x
_atom_site_fract_y
_atom_site_fract_z
_atom_site_U_iso_or_equiv
_atom_site_adp_type
_atom_site_occupancy
_atom_site_symmetry_multiplicity
_atom_site_calc_flag
_atom_site_refinement_flags
Ru1 Ru 0.65636(2) 0.646041(6) 0.589432(11) 0.01320(6) Uani 1 1 d .
Ru2 Ru 0.64607(2) 0.396281(7) 0.862900(12) 0.01542(6) Uani 1 1 d .
N7 N 0.6602(3) 0.39529(9) 0.97906(14) 0.0251(6) Uani 1 1 d .
N8 N 0.7943(3) 0.40837(10) 1.01945(17) 0.0357(7) Uani 1 1 d .
N9 N 0.7631(3) 0.45244(8) 0.86294(14) 0.0209(5) Uani 1 1 d .
N10 N 0.7720(3) 0.48032(9) 0.92447(15) 0.0256(6) Uani 1 1 d .
N11 N 0.4606(3) 0.43778(8) 0.86811(14) 0.0203(5) Uani 1 1 d .
N12 N 0.4730(3) 0.46107(8) 0.93542(14) 0.0243(6) Uani 1 1 d .
C9 C 0.5784(5) 0.40233(13) 0.7477(2) 0.0465(6) Uani 1 1 d .
H9A H 0.5840 0.4309 0.7302 0.056 Uiso 1 1 calc R
C10 C 0.7059(4) 0.38283(10) 0.75888(16) 0.0287(7) Uani 1 1 d .
H10C H 0.7862 0.3987 0.7464 0.034 Uiso 1 1 calc R
C11 C 0.7067(5) 0.33670(13) 0.7438(2) 0.0465(6) Uani 1 1 d .
H11C H 0.6342 0.3308 0.7014 0.056 Uiso 1 1 calc R
H11D H 0.7977 0.3295 0.7302 0.056 Uiso 1 1 calc R
C12 C 0.6833(4) 0.31025(10) 0.80327(19) 0.0307(7) Uani 1 1 d .
H12C H 0.7736 0.2983 0.8258 0.037 Uiso 1 1 calc R
H12D H 0.6219 0.2876 0.7831 0.037 Uiso 1 1 calc R
C13 C 0.6187(4) 0.33123(9) 0.86168(16) 0.0289(7) Uani 1 1 d .
H13A H 0.6415 0.3182 0.9105 0.035 Uiso 1 1 calc R
C14 C 0.4884(3) 0.34995(9) 0.84851(17) 0.0256(7) Uani 1 1 d .
H14C H 0.4350 0.3478 0.8897 0.031 Uiso 1 1 calc R
C15 C 0.3980(3) 0.35104(9) 0.77462(19) 0.0270(7) Uani 1 1 d .
H15C H 0.3004 0.3556 0.7811 0.032 Uiso 1 1 calc R
H15D H 0.4025 0.3241 0.7514 0.032 Uiso 1 1 calc R
C16 C 0.4372(5) 0.38337(13) 0.7239(2) 0.0465(6) Uani 1 1 d .
H16C H 0.4350 0.3711 0.6753 0.056 Uiso 1 1 calc R
H16D H 0.3660 0.4051 0.7190 0.056 Uiso 1 1 calc R
N1 N 0.7346(3) 0.69868(8) 0.53925(14) 0.0196(5) Uani 1 1 d .
N2 N 0.8200(3) 0.72616(8) 0.58875(15) 0.0247(6) Uani 1 1 d .
N3 N 0.8526(2) 0.63487(8) 0.65819(14) 0.0190(5) Uani 1 1 d .
N4 N 0.9760(3) 0.64776(8) 0.62961(16) 0.0230(5) Uani 1 1 d .
N5 N 0.6211(3) 0.69299(8) 0.67182(14) 0.0241(6) Uani 1 1 d .
N6 N 0.6976(3) 0.68751(10) 0.74423(15) 0.0315(6) Uani 1 1 d .
C1 C 0.6013(3) 0.58301(8) 0.59859(15) 0.0170(5) Uani 1 1 d .
H1A H 0.6824 0.5647 0.6148 0.020 Uiso 1 1 calc R
C2 C 0.5586(3) 0.60540(8) 0.65459(15) 0.0177(6) Uani 1 1 d .
H2A H 0.6141 0.6000 0.7036 0.021 Uiso 1 1 calc R
C3 C 0.4090(3) 0.61762(10) 0.65568(16) 0.0228(6) Uani 1 1 d .
H3A H 0.4065 0.6371 0.6959 0.027 Uiso 1 1 calc R
H3B H 0.3552 0.5932 0.6652 0.027 Uiso 1 1 calc R
C4 C 0.3393(3) 0.63729(9) 0.58392(17) 0.0232(6) Uani 1 1 d .
H4A H 0.2916 0.6159 0.5517 0.028 Uiso 1 1 calc R
H4B H 0.2678 0.6568 0.5942 0.028 Uiso 1 1 calc R
C5 C 0.4429(3) 0.65942(9) 0.54470(15) 0.0188(6) Uani 1 1 d .
H5A H 0.4226 0.6890 0.5360 0.023 Uiso 1 1 calc R
C6 C 0.5082(3) 0.64053(8) 0.49165(15) 0.0182(6) Uani 1 1 d .
H6A H 0.5259 0.6591 0.4518 0.022 Uiso 1 1 calc R
C7 C 0.4839(3) 0.59640(9) 0.46853(16) 0.0223(6) Uani 1 1 d .
H7A H 0.5511 0.5887 0.4366 0.027 Uiso 1 1 calc R
H7B H 0.3891 0.5936 0.4402 0.027 Uiso 1 1 calc R
C8 C 0.4999(3) 0.56714(9) 0.53353(15) 0.0205(6) Uani 1 1 d .
H8A H 0.4078 0.5629 0.5480 0.025 Uiso 1 1 calc R
H8B H 0.5333 0.5405 0.5187 0.025 Uiso 1 1 calc R
B1B B 1.1070(3) 0.51462(9) 0.75496(17) 0.0155(6) Uani 1 1 d .
C1B C 1.0044(3) 0.51127(8) 0.67613(15) 0.0164(5) Uani 1 1 d .
C2B C 0.8887(3) 0.48538(9) 0.66099(16) 0.0192(6) Uani 1 1 d .
H2BA H 0.8692 0.4674 0.6978 0.023 Uiso 1 1 calc R
C3B C 0.8009(3) 0.48506(9) 0.59347(17) 0.0245(6) Uani 1 1 d .
H3BA H 0.7241 0.4669 0.5851 0.029 Uiso 1 1 calc R
C4B C 0.8258(3) 0.51115(10) 0.53901(16) 0.0256(7) Uani 1 1 d .
H4BA H 0.7676 0.5107 0.4929 0.031 Uiso 1 1 calc R
C5B C 0.9368(3) 0.53803(10) 0.55257(16) 0.0240(6) Uani 1 1 d .
H5BA H 0.9538 0.5566 0.5161 0.029 Uiso 1 1 calc R
C6B C 1.0228(3) 0.53774(9) 0.61969(15) 0.0199(6) Uani 1 1 d .
H6BA H 1.0981 0.5564 0.6278 0.024 Uiso 1 1 calc R
C7B C 1.0982(3) 0.47544(8) 0.80881(15) 0.0162(5) Uani 1 1 d .
C8B C 1.1129(3) 0.47936(9) 0.88443(16) 0.0197(6) Uani 1 1 d .
H8BA H 1.1197 0.5059 0.9050 0.024 Uiso 1 1 calc R
C9B C 1.1179(3) 0.44572(10) 0.93093(17) 0.0245(6) Uani 1 1 d .
H9BA H 1.1291 0.4497 0.9819 0.029 Uiso 1 1 calc R
C10B C 1.1066(3) 0.40671(10) 0.90280(19) 0.0275(7) Uani 1 1 d .
H10B H 1.1080 0.3838 0.9340 0.033 Uiso 1 1 calc R
C11B C 1.0931(3) 0.40154(9) 0.82816(19) 0.0252(7) Uani 1 1 d .
H11B H 1.0853 0.3749 0.8081 0.030 Uiso 1 1 calc R
C12B C 1.0909(3) 0.43503(9) 0.78257(17) 0.0208(6) Uani 1 1 d .
H12B H 1.0842 0.4306 0.7319 0.025 Uiso 1 1 calc R
C13B C 1.2710(3) 0.51583(8) 0.74474(15) 0.0164(5) Uani 1 1 d .
C14B C 1.3758(3) 0.53031(8) 0.79983(16) 0.0184(6) Uani 1 1 d .
H14B H 1.3498 0.5407 0.8431 0.022 Uiso 1 1 calc R
C15B C 1.5165(3) 0.53002(9) 0.79338(17) 0.0219(6) Uani 1 1 d .
H15B H 1.5840 0.5401 0.8319 0.026 Uiso 1 1 calc R
C16B C 1.5579(3) 0.51521(9) 0.73126(17) 0.0238(6) Uani 1 1 d .
H16B H 1.6531 0.5157 0.7260 0.029 Uiso 1 1 calc R
C17B C 1.4580(3) 0.49952(9) 0.67669(17) 0.0242(6) Uani 1 1 d .
H17B H 1.4853 0.4886 0.6342 0.029 Uiso 1 1 calc R
C18B C 1.3183(3) 0.49967(9) 0.68378(16) 0.0198(6) Uani 1 1 d .
H18B H 1.2522 0.4884 0.6459 0.024 Uiso 1 1 calc R
C19B C 1.0564(3) 0.55662(8) 0.79029(14) 0.0151(5) Uani 1 1 d .
C20B C 1.1238(3) 0.59434(8) 0.79193(15) 0.0175(6) Uani 1 1 d .
H20B H 1.2092 0.5961 0.7739 0.021 Uiso 1 1 calc R
C21B C 1.0699(3) 0.62957(9) 0.81923(15) 0.0200(6) Uani 1 1 d .
H21B H 1.1192 0.6545 0.8198 0.024 Uiso 1 1 calc R
C22B C 0.9451(3) 0.62808(9) 0.84528(15) 0.0207(6) Uani 1 1 d .
H22B H 0.9089 0.6518 0.8645 0.025 Uiso 1 1 calc R
C23B C 0.8736(3) 0.59141(9) 0.84291(16) 0.0218(6) Uani 1 1 d .
H23B H 0.7872 0.5900 0.8599 0.026 Uiso 1 1 calc R
C24B C 0.9287(3) 0.55691(9) 0.81566(15) 0.0187(6) Uani 1 1 d .
H24B H 0.8774 0.5323 0.8141 0.022 Uiso 1 1 calc R
B1A B 0.6419(3) 0.25268(9) 0.13875(17) 0.0145(6) Uani 1 1 d .
C1A C 0.5419(3) 0.29192(8) 0.11207(15) 0.0159(5) Uani 1 1 d .
C2A C 0.4495(3) 0.29364(9) 0.04595(15) 0.0186(6) Uani 1 1 d .
H2AA H 0.4373 0.2700 0.0164 0.022 Uiso 1 1 calc R
C3A C 0.3751(3) 0.32856(9) 0.02200(15) 0.0194(6) Uani 1 1 d .
H3AA H 0.3117 0.3281 -0.0225 0.023 Uiso 1 1 calc R
C4A C 0.3928(3) 0.36399(9) 0.06261(16) 0.0223(6) Uani 1 1 d .
H4AA H 0.3429 0.3880 0.0462 0.027 Uiso 1 1 calc R
C5A C 0.4851(3) 0.36375(9) 0.12808(16) 0.0218(6) Uani 1 1 d .
H5AA H 0.4994 0.3878 0.1566 0.026 Uiso 1 1 calc R
C6A C 0.5561(3) 0.32836(9) 0.15163(15) 0.0181(6) Uani 1 1 d .
H6AA H 0.6174 0.3288 0.1968 0.022 Uiso 1 1 calc R
C7A C 0.6674(3) 0.24969(8) 0.22827(15) 0.0156(5) Uani 1 1 d .
C8A C 0.5787(3) 0.22627(8) 0.26436(15) 0.0182(6) Uani 1 1 d .
H8AA H 0.5048 0.2117 0.2361 0.022 Uiso 1 1 calc R
C9A C 0.5949(3) 0.22365(9) 0.33960(16) 0.0215(6) Uani 1 1 d .
H9AA H 0.5326 0.2075 0.3616 0.026 Uiso 1 1 calc R
C10A C 0.7021(3) 0.24463(9) 0.38258(15) 0.0214(6) Uani 1 1 d .
H10A H 0.7138 0.2430 0.4340 0.026 Uiso 1 1 calc R
C11A C 0.7913(3) 0.26784(9) 0.34924(16) 0.0209(6) Uani 1 1 d .
H11A H 0.8649 0.2824 0.3779 0.025 Uiso 1 1 calc R
C12A C 0.7742(3) 0.27001(9) 0.27375(15) 0.0189(6) Uani 1 1 d .
H12A H 0.8377 0.2860 0.2523 0.023 Uiso 1 1 calc R
C13A C 0.5740(3) 0.20864(8) 0.10896(14) 0.0157(5) Uani 1 1 d .
C14A C 0.6569(3) 0.17363(8) 0.10793(15) 0.0175(5) Uani 1 1 d .
H14A H 0.7552 0.1766 0.1182 0.021 Uiso 1 1 calc R
C15A C 0.6025(3) 0.13501(9) 0.09273(16) 0.0221(6) Uani 1 1 d .
H15A H 0.6631 0.1124 0.0923 0.026 Uiso 1 1 calc R
C16A C 0.4589(3) 0.12941(9) 0.07816(17) 0.0243(6) Uani 1 1 d .
H16A H 0.4205 0.1031 0.0681 0.029 Uiso 1 1 calc R
C17A C 0.3730(3) 0.16308(9) 0.07867(16) 0.0231(6) Uani 1 1 d .
H17A H 0.2748 0.1598 0.0688 0.028 Uiso 1 1 calc R
C18A C 0.4300(3) 0.20151(9) 0.09362(15) 0.0196(6) Uani 1 1 d .
H18A H 0.3687 0.2240 0.0935 0.024 Uiso 1 1 calc R
C19A C 0.7905(3) 0.26083(8) 0.10900(14) 0.0153(5) Uani 1 1 d .
C20A C 0.7997(3) 0.28646(8) 0.05024(15) 0.0178(6) Uani 1 1 d .
H20A H 0.7184 0.3006 0.0282 0.021 Uiso 1 1 calc R
C21A C 0.9227(3) 0.29229(9) 0.02246(16) 0.0229(6) Uani 1 1 d .
H21A H 0.9235 0.3097 -0.0180 0.027 Uiso 1 1 calc R
C22A C 1.0431(3) 0.27270(9) 0.05381(17) 0.0256(7) Uani 1 1 d .
H22A H 1.1272 0.2765 0.0352 0.031 Uiso 1 1 calc R
C23A C 1.0394(3) 0.24757(10) 0.11259(17) 0.0251(6) Uani 1 1 d .
H23A H 1.1217 0.2340 0.1348 0.030 Uiso 1 1 calc R
C24A C 0.9161(3) 0.24201(9) 0.13955(16) 0.0212(6) Uani 1 1 d .
H24A H 0.9167 0.2247 0.1803 0.025 Uiso 1 1 calc R
H31 H 0.861(3) 0.6099(11) 0.6698(17) 0.017(8) Uiso 1 1 d .
H91 H 0.845(4) 0.4458(10) 0.8558(18) 0.025(9) Uiso 1 1 d .
H11 H 0.669(4) 0.7121(11) 0.5186(19) 0.025(9) Uiso 1 1 d .
H12 H 0.776(4) 0.6901(11) 0.504(2) 0.034(10) Uiso 1 1 d .
H111 H 0.440(4) 0.4558(11) 0.8285(19) 0.027(9) Uiso 1 1 d .
H81 H 0.862(4) 0.3936(12) 1.001(2) 0.035(10) Uiso 1 1 d .
H101 H 0.795(4) 0.4637(11) 0.961(2) 0.025(9) Uiso 1 1 d .
H121 H 0.544(4) 0.4778(11) 0.9346(19) 0.028(9) Uiso 1 1 d .
H32 H 0.856(4) 0.6498(11) 0.702(2) 0.031(10) Uiso 1 1 d .
H41 H 0.972(4) 0.6361(11) 0.586(2) 0.033(10) Uiso 1 1 d .
H102 H 0.839(4) 0.4972(12) 0.922(2) 0.038(11) Uiso 1 1 d .
H82 H 0.796(4) 0.4025(12) 1.059(2) 0.035(11) Uiso 1 1 d .
H21 H 0.894(4) 0.7117(12) 0.608(2) 0.033(10) Uiso 1 1 d .
H22 H 0.850(4) 0.7456(12) 0.563(2) 0.037(11) Uiso 1 1 d .
H51 H 0.543(5) 0.6997(13) 0.671(2) 0.051(14) Uiso 1 1 d .
H92 H 0.728(4) 0.4663(12) 0.824(2) 0.036(11) Uiso 1 1 d .
H71 H 0.600(4) 0.4146(13) 0.988(2) 0.042(11) Uiso 1 1 d .
H52 H 0.670(5) 0.7153(15) 0.657(2) 0.061(14) Uiso 1 1 d .
H112 H 0.385(4) 0.4228(11) 0.8672(19) 0.029(9) Uiso 1 1 d .
H122 H 0.397(5) 0.4768(13) 0.932(2) 0.046(12) Uiso 1 1 d .
H61 H 0.654(5) 0.6639(16) 0.762(3) 0.070(15) Uiso 1 1 d .
H62 H 0.686(4) 0.7097(14) 0.770(2) 0.053(13) Uiso 1 1 d .
H42 H 1.052(5) 0.6404(12) 0.661(2) 0.047(12) Uiso 1 1 d .
H72 H 0.638(5) 0.3708(14) 0.997(2) 0.054(13) Uiso 1 1 d .
H1 H 0.724(3) 0.6221(10) 0.5345(18) 0.025(9) Uiso 1 1 d .
H2 H 0.792(4) 0.3765(11) 0.878(2) 0.036(10) Uiso 1 1 d .

loop_
_atom_site_aniso_label
_atom_site_aniso_U_11
_atom_site_aniso_U_22
_atom_site_aniso_U_33
_atom_site_aniso_U_23
_atom_site_aniso_U_13
_atom_site_aniso_U_12
Ru1 0.01431(11) 0.01170(11) 0.01336(11) 0.00100(8) 0.00160(8) 0.00001(8)
Ru2 0.01753(12) 0.01545(11) 0.01315(11) 0.00211(8) 0.00216(8) 0.00190(8)
N7 0.0329(15) 0.0241(14) 0.0181(13) 0.0037(11) 0.0039(11) 0.0054(12)
N8 0.0397(18) 0.0483(19) 0.0152(14) -0.0008(13) -0.0068(12) 0.0105(15)
N9 0.0183(13) 0.0259(14) 0.0178(13) -0.0027(10) 0.0009(10) -0.0018(10)
N10 0.0251(14) 0.0282(15) 0.0230(14) -0.0060(12) 0.0027(11) -0.0073(12)
N11 0.0174(12) 0.0208(13) 0.0222(13) -0.0021(10) 0.0016(10) -0.0002(10)
N12 0.0204(13) 0.0259(14) 0.0271(14) -0.0050(11) 0.0054(11) 0.0023(12)
C9 0.0629(16) 0.0527(14) 0.0241(11) 0.0046(10) 0.0082(10) -0.0077(12)
C10 0.0423(19) 0.0289(17) 0.0171(15) 0.0062(12) 0.0114(13) 0.0101(14)
C11 0.0629(16) 0.0527(14) 0.0241(11) 0.0046(10) 0.0082(10) -0.0077(12)
C12 0.0303(17) 0.0205(16) 0.0386(19) -0.0046(14) -0.0018(14) 0.0077(13)
C13 0.050(2) 0.0165(15) 0.0176(15) 0.0043(11) -0.0008(14) -0.0025(14)
C14 0.0377(18) 0.0172(14) 0.0262(16) -0.0036(12) 0.0184(14) -0.0101(13)
C15 0.0186(15) 0.0211(15) 0.0426(19) -0.0023(13) 0.0085(13) -0.0017(12)
C16 0.0629(16) 0.0527(14) 0.0241(11) 0.0046(10) 0.0082(10) -0.0077(12)
N1 0.0220(13) 0.0154(12) 0.0202(13) 0.0022(10) -0.0002(11) -0.0014(10)
N2 0.0270(14) 0.0167(13) 0.0280(14) 0.0018(11) -0.0022(11) -0.0069(11)
N3 0.0158(12) 0.0174(13) 0.0228(13) 0.0033(10) 0.0004(10) -0.0005(10)
N4 0.0155(12) 0.0246(14) 0.0285(15) 0.0030(11) 0.0028(11) -0.0017(10)
N5 0.0254(15) 0.0240(14) 0.0219(13) -0.0060(11) 0.0008(11) 0.0022(12)
N6 0.0391(17) 0.0342(16) 0.0197(14) -0.0061(12) 0.0004(12) 0.0008(14)
C1 0.0198(14) 0.0117(13) 0.0196(14) 0.0038(10) 0.0038(11) -0.0015(10)
C2 0.0186(14) 0.0194(14) 0.0155(13) 0.0038(11) 0.0038(11) -0.0035(11)
C3 0.0201(14) 0.0276(16) 0.0222(15) -0.0001(12) 0.0079(12) -0.0048(12)
C4 0.0171(14) 0.0251(16) 0.0276(16) 0.0011(12) 0.0042(12) 0.0013(12)
C5 0.0153(13) 0.0179(13) 0.0212(14) 0.0018(11) -0.0030(11) 0.0018(11)
C6 0.0178(14) 0.0193(14) 0.0153(13) 0.0034(11) -0.0032(10) -0.0019(11)
C7 0.0257(15) 0.0205(15) 0.0197(14) -0.0005(11) 0.0009(12) -0.0050(12)
C8 0.0251(15) 0.0158(14) 0.0208(14) -0.0014(11) 0.0040(12) -0.0043(11)
B1B 0.0155(14) 0.0154(14) 0.0152(14) -0.0002(11) 0.0012(11) -0.0004(11)
C1B 0.0153(13) 0.0149(13) 0.0193(14) -0.0044(10) 0.0038(10) 0.0034(10)
C2B 0.0172(14) 0.0180(14) 0.0220(14) -0.0033(11) 0.0021(11) 0.0004(11)
C3B 0.0186(14) 0.0243(15) 0.0289(16) -0.0105(13) -0.0012(12) 0.0012(12)
C4B 0.0214(15) 0.0334(17) 0.0198(15) -0.0076(13) -0.0033(12) 0.0096(13)
C5B 0.0237(15) 0.0292(16) 0.0191(14) 0.0011(12) 0.0034(12) 0.0088(13)
C6B 0.0183(14) 0.0198(14) 0.0217(14) -0.0008(11) 0.0039(11) 0.0029(11)
C7B 0.0101(12) 0.0179(13) 0.0208(14) 0.0001(11) 0.0028(10) -0.0001(10)
C8B 0.0144(13) 0.0200(14) 0.0240(15) 0.0010(11) 0.0016(11) -0.0005(11)
C9B 0.0185(14) 0.0321(17) 0.0221(15) 0.0066(13) 0.0012(12) 0.0002(12)
C10B 0.0190(15) 0.0242(16) 0.0391(19) 0.0129(14) 0.0042(13) 0.0041(12)
C11B 0.0187(14) 0.0157(14) 0.0420(19) 0.0027(13) 0.0072(13) 0.0026(11)
C12B 0.0161(14) 0.0199(14) 0.0268(15) -0.0008(12) 0.0049(11) 0.0016(11)
C13B 0.0165(13) 0.0140(13) 0.0189(13) 0.0035(10) 0.0033(11) 0.0012(10)
C14B 0.0179(14) 0.0151(13) 0.0219(14) 0.0028(11) 0.0030(11) 0.0016(11)
C15B 0.0150(13) 0.0150(13) 0.0344(17) 0.0069(12) 0.0000(12) 0.0000(11)
C16B 0.0135(13) 0.0204(15) 0.0392(18) 0.0135(13) 0.0097(12) 0.0055(11)
C17B 0.0244(15) 0.0234(15) 0.0271(16) 0.0087(12) 0.0115(13) 0.0098(12)
C18B 0.0197(14) 0.0201(14) 0.0202(14) 0.0046(11) 0.0047(11) 0.0038(11)
C19B 0.0146(13) 0.0160(13) 0.0134(12) -0.0004(10) -0.0014(10) 0.0028(10)
C20B 0.0167(13) 0.0203(14) 0.0150(13) 0.0023(11) 0.0010(10) -0.0007(11)
C21B 0.0258(15) 0.0146(13) 0.0173(14) 0.0020(11) -0.0032(11) 0.0001(11)
C22B 0.0268(15) 0.0164(14) 0.0164(14) -0.0034(11) -0.0035(11) 0.0073(12)
C23B 0.0176(14) 0.0252(15) 0.0231(15) -0.0027(12) 0.0051(11) 0.0055(12)
C24B 0.0167(13) 0.0191(14) 0.0198(14) 0.0010(11) 0.0020(11) -0.0016(11)
B1A 0.0119(14) 0.0148(14) 0.0165(14) 0.0008(11) 0.0014(11) 0.0008(11)
C1A 0.0115(12) 0.0188(14) 0.0179(13) 0.0003(11) 0.0042(10) 0.0008(10)
C2A 0.0183(14) 0.0211(14) 0.0171(13) -0.0015(11) 0.0051(11) -0.0011(11)
C3A 0.0153(13) 0.0252(15) 0.0182(14) 0.0049(11) 0.0041(11) 0.0013(11)
C4A 0.0203(14) 0.0237(15) 0.0249(15) 0.0069(12) 0.0097(12) 0.0060(12)
C5A 0.0237(15) 0.0195(14) 0.0234(15) -0.0029(11) 0.0072(12) 0.0016(12)
C6A 0.0172(13) 0.0203(14) 0.0172(13) -0.0018(11) 0.0040(11) 0.0013(11)
C7A 0.0150(13) 0.0131(12) 0.0184(13) 0.0019(10) 0.0024(10) 0.0025(10)
C8A 0.0145(13) 0.0178(13) 0.0221(14) -0.0029(11) 0.0031(11) -0.0004(11)
C9A 0.0208(14) 0.0220(15) 0.0233(15) 0.0037(12) 0.0084(12) -0.0014(12)
C10A 0.0224(14) 0.0262(15) 0.0150(13) 0.0028(11) 0.0010(11) 0.0057(12)
C11A 0.0171(14) 0.0238(15) 0.0204(14) -0.0006(12) -0.0013(11) 0.0012(11)
C12A 0.0174(14) 0.0195(14) 0.0198(14) 0.0009(11) 0.0032(11) -0.0064(11)
C13A 0.0176(13) 0.0168(13) 0.0127(13) -0.0008(10) 0.0023(10) -0.0004(10)
C14A 0.0152(13) 0.0195(14) 0.0172(13) 0.0006(11) 0.0013(10) 0.0002(11)
C15A 0.0245(15) 0.0172(14) 0.0243(15) -0.0014(11) 0.0034(12) 0.0028(12)
C16A 0.0285(16) 0.0183(14) 0.0257(16) -0.0058(12) 0.0033(13) -0.0078(12)
C17A 0.0142(13) 0.0264(16) 0.0271(16) -0.0025(12) -0.0010(11) -0.0037(12)
C18A 0.0170(14) 0.0202(14) 0.0215(14) -0.0017(11) 0.0028(11) 0.0013(11)
C19A 0.0151(13) 0.0149(13) 0.0160(13) -0.0036(10) 0.0030(10) -0.0025(10)
C20A 0.0220(14) 0.0147(13) 0.0172(13) -0.0046(10) 0.0048(11) -0.0016(11)
C21A 0.0302(16) 0.0199(14) 0.0215(15) -0.0039(11) 0.0128(12) -0.0056(12)
C22A 0.0211(15) 0.0276(16) 0.0323(17) -0.0120(13) 0.0166(13) -0.0095(12)
C23A 0.0149(14) 0.0284(16) 0.0322(17) -0.0054(13) 0.0045(12) 0.0000(12)
C24A 0.0171(14) 0.0232(15) 0.0232(15) -0.0007(12) 0.0033(11) 0.0001(11)

loop_
_atom_type_symbol
_atom_type_description
_atom_type_scat_dispersion_real
_atom_type_scat_dispersion_imag
_atom_type_scat_source
C C 0.0033 0.0016 'International Tables Vol C Tables 4.2.6.8 and 6.1.1.4'
H H 0.0000 0.0000 'International Tables Vol C Tables 4.2.6.8 and 6.1.1.4'
B B 0.0013 0.0007 'International Tables Vol C Tables 4.2.6.8 and 6.1.1.4'
N N 0.0061 0.0033 'International Tables Vol C Tables 4.2.6.8 and 6.1.1.4'
Ru Ru -1.2594 0.8363 'International Tables Vol C Tables 4.2.6.8 and 6.1.1.4'

loop_
_geom_angle_atom_site_label_1
_geom_angle_atom_site_label_2
_geom_angle_atom_site_label_3
_geom_angle
_geom_angle_site_symmetry_1
_geom_angle_site_symmetry_3
C2 Ru1 C6 97.62(11) . .
C2 Ru1 N3 89.36(10) . .
C6 Ru1 N3 154.47(11) . .
C2 Ru1 C5 81.70(11) . .
C6 Ru1 C5 38.29(11) . .
N3 Ru1 C5 166.39(10) . .
C2 Ru1 C1 38.04(10) . .
C6 Ru1 C1 81.07(11) . .
N3 Ru1 C1 89.81(10) . .
C5 Ru1 C1 89.42(11) . .
C2 Ru1 N1 165.70(11) . .
C6 Ru1 N1 86.21(10) . .
N3 Ru1 N1 93.05(10) . .
C5 Ru1 N1 93.18(11) . .
C1 Ru1 N1 155.91(10) . .
C2 Ru1 N5 84.57(11) . .
C6 Ru1 N5 119.03(11) . .
N3 Ru1 N5 85.97(10) . .
C5 Ru1 N5 83.00(11) . .
C1 Ru1 N5 122.53(11) . .
N1 Ru1 N5 81.54(11) . .
C2 Ru1 H1 110.1(12) . .
C6 Ru1 H1 71.7(12) . .
N3 Ru1 H1 82.8(12) . .
C5 Ru1 H1 109.9(12) . .
C1 Ru1 H1 72.4(12) . .
N1 Ru1 H1 84.2(12) . .
N5 Ru1 H1 161.4(13) . .
C14 Ru2 N7 92.29(11) . 1
C14 Ru2 N7 92.29(11) . .
C14 Ru2 C9 81.17(14) . .
N7 Ru2 C9 165.30(14) 1 .
N7 Ru2 C9 165.30(14) . .
C14 Ru2 C13 37.85(13) . .
N7 Ru2 C13 89.01(11) 1 .
N7 Ru2 C13 89.01(11) . .
C9 Ru2 C13 93.68(14) . .
C14 Ru2 C10 92.09(13) . .
N7 Ru2 C10 157.01(12) 1 .
N7 Ru2 C10 157.01(12) . .
C9 Ru2 C10 37.32(14) . .
C13 Ru2 C10 80.75(12) . .
C14 Ru2 N9 165.48(12) . .
N7 Ru2 N9 93.85(10) 1 .
N7 Ru2 N9 93.85(10) . .
C9 Ru2 N9 89.73(13) . .
C13 Ru2 N9 155.30(12) . .
C10 Ru2 N9 87.37(12) . .
C14 Ru2 N11 82.77(11) . 1
N7 Ru2 N11 83.35(10) 1 1
N7 Ru2 N11 83.35(10) . 1
C9 Ru2 N11 82.78(14) . 1
C13 Ru2 N11 119.80(12) . 1
C10 Ru2 N11 119.60(11) . 1
N9 Ru2 N11 84.89(10) . 1
C14 Ru2 N11 82.77(11) . .
N7 Ru2 N11 83.35(10) 1 .
N7 Ru2 N11 83.35(10) . .
C9 Ru2 N11 82.78(14) . .
C13 Ru2 N11 119.80(12) . .
C10 Ru2 N11 119.60(11) . .
N9 Ru2 N11 84.89(10) . .
N11 Ru2 N11 0.00(14) 1 .
C14 Ru2 H2 109.9(13) . .
N7 Ru2 H2 84.7(13) 1 .
N7 Ru2 H2 84.7(13) . .
C9 Ru2 H2 109.9(13) . .
C13 Ru2 H2 72.1(13) . .
C10 Ru2 H2 72.6(13) . .
N9 Ru2 H2 83.8(14) . .
N11 Ru2 H2 162.9(14) 1 .
N11 Ru2 H2 162.9(14) . .
N8 N7 Ru2 114.7(2) 1 .
N8 N7 Ru2 114.7(2) . .
N8 N7 H71 105(3) 1 .
N8 N7 H71 105(3) . .
Ru2 N7 H71 104(3) . .
N8 N7 H72 108(3) 1 .
N8 N7 H72 108(3) . .
Ru2 N7 H72 114(3) . .
H71 N7 H72 110(4) . .
N7 N8 H81 106(2) 1 .
N7 N8 H81 106(2) . .
N7 N8 H82 107(3) 1 .
N7 N8 H82 107(3) . .
H81 N8 H82 109(4) . .
N10 N9 Ru2 119.75(19) 1 .
N10 N9 Ru2 119.75(19) . .
N10 N9 H91 110(2) 1 .
N10 N9 H91 110(2) . .
Ru2 N9 H91 107(2) . .
N10 N9 H92 107(3) 1 .
N10 N9 H92 107(3) . .
Ru2 N9 H92 108(3) . .
H91 N9 H92 105(3) . .
N9 N10 H101 101(2) . .
N9 N10 H102 108(3) . .
H101 N10 H102 110(3) . .
N12 N11 Ru2 113.45(17) 1 .
N12 N11 Ru2 113.45(17) . .
N12 N11 H111 109(2) 1 .
N12 N11 H111 109(2) . .
Ru2 N11 H111 114(2) . .
N12 N11 H112 105(2) 1 .
N12 N11 H112 105(2) . .
Ru2 N11 H112 109(2) . .
H111 N11 H112 106(3) . .
N11 N12 H121 105(2) 1 .
N11 N12 H121 105(2) . .
N11 N12 H122 107(3) 1 .
N11 N12 H122 107(3) . .
H121 N12 H122 106(3) . .
C10 C9 C16 127.3(4) . .
C10 C9 Ru2 71.8(2) . .
C16 C9 Ru2 111.7(3) . .
C10 C9 H9A 112.9 . .
C16 C9 H9A 112.9 . .
Ru2 C9 H9A 112.9 . .
C9 C10 C11 117.4(4) . .
C9 C10 Ru2 70.9(2) . .
C11 C10 Ru2 112.0(2) . .
C9 C10 H10C 116.2 . .
C11 C10 H10C 116.2 . .
Ru2 C10 H10C 116.2 . .
C12 C11 C10 116.1(3) . .
C12 C11 H11C 108.3 . .
C10 C11 H11C 108.3 . .
C12 C11 H11D 108.3 . .
C10 C11 H11D 108.3 . .
H11C C11 H11D 107.4 . .
C11 C12 C13 114.5(3) . .
C11 C12 H12C 108.6 . .
C13 C12 H12C 108.6 . .
C11 C12 H12D 108.6 . .
C13 C12 H12D 108.6 . .
H12C C12 H12D 107.6 . .
C14 C13 C12 123.3(3) . .
C14 C13 Ru2 70.84(17) . .
C12 C13 Ru2 113.2(2) . .
C14 C13 H13A 114.0 . .
C12 C13 H13A 114.0 . .
Ru2 C13 H13A 114.0 . .
C13 C14 C15 123.1(3) . .
C13 C14 Ru2 71.31(18) . .
C15 C14 Ru2 113.2(2) . .
C13 C14 H14C 114.0 . .
C15 C14 H14C 114.0 . .
Ru2 C14 H14C 114.0 . .
C14 C15 C16 114.8(3) . .
C14 C15 H15C 108.6 . .
C16 C15 H15C 108.6 . .
C14 C15 H15D 108.6 . .
C16 C15 H15D 108.6 . .
H15C C15 H15D 107.5 . .
C9 C16 C15 114.7(3) . .
C9 C16 H16C 108.6 . .
C15 C16 H16C 108.6 . .
C9 C16 H16D 108.6 . .
C15 C16 H16D 108.6 . .
H16C C16 H16D 107.6 . .
N2 N1 Ru1 115.26(18) 1 .
N2 N1 Ru1 115.26(18) . .
N2 N1 H11 107(2) 1 .
N2 N1 H11 107(2) . .
Ru1 N1 H11 109(2) . .
N2 N1 H12 113(2) 1 .
N2 N1 H12 113(2) . .
Ru1 N1 H12 108(2) . .
H11 N1 H12 104(3) . .
N1 N2 H21 105(2) . .
N1 N2 H22 108(3) . .
H21 N2 H22 107(3) . .
N4 N3 Ru1 115.90(18) 1 .
N4 N3 Ru1 115.90(18) . .
N4 N3 H31 109(2) 1 .
N4 N3 H31 109(2) . .
Ru1 N3 H31 111(2) . .
N4 N3 H32 105(2) 1 .
N4 N3 H32 105(2) . .
Ru1 N3 H32 109(2) . .
H31 N3 H32 107(3) . .
N3 N4 H41 107(2) . .
N3 N4 H42 109(3) . .
H41 N4 H42 113(4) . .
N6 N5 Ru1 116.3(2) 1 .
N6 N5 Ru1 116.3(2) . .
N6 N5 H51 113(3) 1 .
N6 N5 H51 113(3) . .
Ru1 N5 H51 116(3) . .
N6 N5 H52 100(3) 1 .
N6 N5 H52 100(3) . .
Ru1 N5 H52 101(3) . .
H51 N5 H52 108(4) . .
N5 N6 H61 103(3) . .
N5 N6 H62 108(3) . .
H61 N6 H62 112(4) . .
C2 C1 C8 122.9(3) . .
C2 C1 Ru1 70.26(15) . .
C8 C1 Ru1 113.73(18) . .
C2 C1 H1A 114.2 . .
C8 C1 H1A 114.2 . .
Ru1 C1 H1A 114.2 . .
C1 C2 C3 123.8(3) . .
C1 C2 Ru1 71.70(15) . .
C3 C2 Ru1 111.28(19) . .
C1 C2 H2A 114.2 . .
C3 C2 H2A 114.2 . .
Ru1 C2 H2A 114.2 . .
C2 C3 C4 112.7(2) . .
C2 C3 H3A 109.1 . .
C4 C3 H3A 109.1 . .
C2 C3 H3B 109.1 . .
C4 C3 H3B 109.1 . .
H3A C3 H3B 107.8 . .
C5 C4 C3 112.8(2) . .
C5 C4 H4A 109.0 . .
C3 C4 H4A 109.0 . .
C5 C4 H4B 109.0 . .
C3 C4 H4B 109.0 . .
H4A C4 H4B 107.8 . .
C6 C5 C4 122.7(3) . .
C6 C5 Ru1 70.31(16) . .
C4 C5 Ru1 112.90(19) . .
C6 C5 H5A 114.4 . .
C4 C5 H5A 114.4 . .
Ru1 C5 H5A 114.4 . .
C5 C6 C7 123.6(3) . .
C5 C6 Ru1 71.40(16) . .
C7 C6 Ru1 111.99(19) . .
C5 C6 H6A 114.1 . .
C7 C6 H6A 114.1 . .
Ru1 C6 H6A 114.1 . .
C6 C7 C8 112.4(2) . .
C6 C7 H7A 109.1 . .
C8 C7 H7A 109.1 . .
C6 C7 H7B 109.1 . .
C8 C7 H7B 109.1 . .
H7A C7 H7B 107.8 . .
C1 C8 C7 112.5(2) . .
C1 C8 H8A 109.1 . .
C7 C8 H8A 109.1 . .
C1 C8 H8B 109.1 . .
C7 C8 H8B 109.1 . .
H8A C8 H8B 107.8 . .
C13B B1B C1B 110.9(2) . .
C13B B1B C19B 112.9(2) . .
C1B B1B C19B 103.8(2) . .
C13B B1B C7B 103.9(2) . .
C1B B1B C7B 114.3(2) . .
C19B B1B C7B 111.3(2) . .
C6B C1B C2B 115.1(3) . .
C6B C1B B1B 119.9(2) . .
C2B C1B B1B 124.8(3) . .
C3B C2B C1B 122.4(3) . .
C3B C2B H2BA 118.8 . .
C1B C2B H2BA 118.8 . .
C4B C3B C2B 120.2(3) . .
C4B C3B H3BA 119.9 . .
C2B C3B H3BA 119.9 . .
C3B C4B C5B 119.2(3) . .
C3B C4B H4BA 120.4 . .
C5B C4B H4BA 120.4 . .
C4B C5B C6B 119.8(3) . .
C4B C5B H5BA 120.1 . .
C6B C5B H5BA 120.1 . .
C5B C6B C1B 123.4(3) . .
C5B C6B H6BA 118.3 . .
C1B C6B H6BA 118.3 . .
C8B C7B C12B 115.2(3) . .
C8B C7B B1B 122.5(2) . .
C12B C7B B1B 121.9(2) . .
C9B C8B C7B 122.6(3) . .
C9B C8B H8BA 118.7 . .
C7B C8B H8BA 118.7 . .
C10B C9B C8B 120.2(3) . .
C10B C9B H9BA 119.9 . .
C8B C9B H9BA 119.9 . .
C9B C10B C11B 118.9(3) . .
C9B C10B H10B 120.6 . .
C11B C10B H10B 120.6 . .
C10B C11B C12B 120.5(3) . .
C10B C11B H11B 119.7 . .
C12B C11B H11B 119.7 . .
C11B C12B C7B 122.5(3) . .
C11B C12B H12B 118.8 . .
C7B C12B H12B 118.8 . .
C18B C13B C14B 115.2(3) . .
C18B C13B B1B 122.9(2) . .
C14B C13B B1B 121.7(2) . .
C15B C14B C13B 122.6(3) . .
C15B C14B H14B 118.7 . .
C13B C14B H14B 118.7 . .
C16B C15B C14B 120.2(3) . .
C16B C15B H15B 119.9 . .
C14B C15B H15B 119.9 . .
C15B C16B C17B 118.9(3) . .
C15B C16B H16B 120.6 . .
C17B C16B H16B 120.6 . .
C16B C17B C18B 120.5(3) . .
C16B C17B H17B 119.8 . .
C18B C17B H17B 119.8 . .
C17B C18B C13B 122.6(3) . .
C17B C18B H18B 118.7 . .
C13B C18B H18B 118.7 . .
C20B C19B C24B 115.2(2) . .
C20B C19B B1B 125.6(2) . .
C24B C19B B1B 118.9(2) . .
C19B C20B C21B 122.4(3) . .
C19B C20B H20B 118.8 . .
C21B C20B H20B 118.8 . .
C22B C21B C20B 120.2(3) . .
C22B C21B H21B 119.9 . .
C20B C21B H21B 119.9 . .
C21B C22B C23B 119.0(3) . .
C21B C22B H22B 120.5 . .
C23B C22B H22B 120.5 . .
C24B C23B C22B 119.9(3) . .
C24B C23B H23B 120.0 . .
C22B C23B H23B 120.0 . .
C23B C24B C19B 123.3(3) . .
C23B C24B H24B 118.4 . .
C19B C24B H24B 118.4 . .
C1A B1A C13A 113.7(2) . .
C1A B1A C7A 109.6(2) . .
C13A B1A C7A 105.9(2) . .
C1A B1A C19A 106.2(2) . .
C13A B1A C19A 110.6(2) . .
C7A B1A C19A 110.9(2) . .
C6A C1A C2A 115.0(2) . .
C6A C1A B1A 120.6(2) . .
C2A C1A B1A 124.0(2) . .
C3A C2A C1A 122.7(3) . .
C3A C2A H2AA 118.7 . .
C1A C2A H2AA 118.7 . .
C4A C3A C2A 120.4(3) . .
C4A C3A H3AA 119.8 . .
C2A C3A H3AA 119.8 . .
C3A C4A C5A 118.7(3) . .
C3A C4A H4AA 120.7 . .
C5A C4A H4AA 120.7 . .
C6A C5A C4A 119.9(3) . .
C6A C5A H5AA 120.0 . .
C4A C5A H5AA 120.0 . .
C5A C6A C1A 123.3(3) . .
C5A C6A H6AA 118.4 . .
C1A C6A H6AA 118.4 . .
C12A C7A C8A 115.0(2) . .
C12A C7A B1A 123.9(2) . .
C8A C7A B1A 121.1(2) . .
C9A C8A C7A 122.8(3) . .
C9A C8A H8AA 118.6 . .
C7A C8A H8AA 118.6 . .
C10A C9A C8A 120.1(3) . .
C10A C9A H9AA 120.0 . .
C8A C9A H9AA 120.0 . .
C11A C10A C9A 118.8(3) . .
C11A C10A H10A 120.6 . .
C9A C10A H10A 120.6 . .
C10A C11A C12A 120.4(3) . .
C10A C11A H11A 119.8 . .
C12A C11A H11A 119.8 . .
C11A C12A C7A 122.8(3) . .
C11A C12A H12A 118.6 . .
C7A C12A H12A 118.6 . .
C18A C13A C14A 114.7(2) . .
C18A C13A B1A 123.1(2) . .
C14A C13A B1A 121.5(2) . .
C15A C14A C13A 123.4(3) . .
C15A C14A H14A 118.3 . .
C13A C14A H14A 118.3 . .
C14A C15A C16A 119.9(3) . .
C14A C15A H15A 120.0 . .
C16A C15A H15A 120.0 . .
C17A C16A C15A 118.7(3) . .
C17A C16A H16A 120.6 . .
C15A C16A H16A 120.6 . .
C16A C17A C18A 120.3(3) . .
C16A C17A H17A 119.8 . .
C18A C17A H17A 119.8 . .
C17A C18A C13A 123.0(3) . .
C17A C18A H18A 118.5 . .
C13A C18A H18A 118.5 . .
C20A C19A C24A 114.8(3) . .
C20A C19A B1A 122.3(2) . .
C24A C19A B1A 122.9(2) . .
C21A C20A C19A 123.0(3) . .
C21A C20A H20A 118.5 . .
C19A C20A H20A 118.5 . .
C22A C21A C20A 120.0(3) . .
C22A C21A H21A 120.0 . .
C20A C21A H21A 120.0 . .
C23A C22A C21A 119.0(3) . .
C23A C22A H22A 120.5 . .
C21A C22A H22A 120.5 . .
C22A C23A C24A 120.4(3) . .
C22A C23A H23A 119.8 . .
C24A C23A H23A 119.8 . .
C23A C24A C19A 122.8(3) . .
C23A C24A H24A 118.6 . .
C19A C24A H24A 118.6 . .

loop_
_geom_bond_atom_site_label_1
_geom_bond_atom_site_label_2
_geom_bond_distance
_geom_bond_site_symmetry_2
Ru1 C2 2.136(3) .
Ru1 C6 2.141(3) .
Ru1 N3 2.151(2) .
Ru1 C5 2.155(3) .
Ru1 C1 2.155(3) .
Ru1 N1 2.167(2) .
Ru1 N5 2.247(3) .
Ru1 H1 1.53(3) .
Ru2 C14 2.149(3) .
Ru2 N7 2.153(3) 1
Ru2 N7 2.153(3) .
Ru2 C9 2.155(4) .
Ru2 C13 2.155(3) .
Ru2 C10 2.167(3) .
Ru2 N9 2.170(3) .
Ru2 N11 2.280(2) 1
Ru2 N11 2.280(2) .
Ru2 H2 1.54(4) .
N7 N8 1.461(4) 1
N7 N8 1.461(4) .
N7 H71 0.90(4) .
N7 H72 0.91(5) .
N8 N7 1.461(4) 1
N8 H81 0.93(4) .
N8 H82 0.76(4) .
N9 N10 1.462(4) 1
N9 N10 1.462(4) .
N9 H91 0.86(4) .
N9 H92 0.88(4) .
N10 H101 0.88(4) .
N10 H102 0.87(4) .
N11 N12 1.461(3) 1
N11 N12 1.461(3) .
N11 H111 0.94(4) .
N11 H112 0.88(4) .
N12 N11 1.461(3) 1
N12 H121 0.88(4) .
N12 H122 0.90(4) .
C9 C10 1.383(5) .
C9 C16 1.509(6) .
C9 H9A 1.0000 .
C10 C11 1.543(5) .
C10 H10C 1.0000 .
C11 C12 1.459(5) .
C11 H11C 0.9900 .
C11 H11D 0.9900 .
C12 C13 1.515(5) .
C12 H12C 0.9900 .
C12 H12D 0.9900 .
C13 C14 1.396(5) .
C13 H13A 1.0000 .
C14 C15 1.510(5) .
C14 H14C 1.0000 .
C15 C16 1.516(5) .
C15 H15C 0.9900 .
C15 H15D 0.9900 .
C16 H16C 0.9900 .
C16 H16D 0.9900 .
N1 N2 1.452(3) 1
N1 N2 1.452(3) .
N1 H11 0.82(4) .
N1 H12 0.88(4) .
N2 H21 0.89(4) .
N2 H22 0.88(4) .
N3 N4 1.457(3) 1
N3 N4 1.457(3) .
N3 H31 0.85(3) .
N3 H32 0.96(4) .
N4 H41 0.90(4) .
N4 H42 0.90(4) .
N5 N6 1.444(4) 1
N5 N6 1.444(4) .
N5 H51 0.79(5) .
N5 H52 0.94(5) .
N6 H61 0.97(5) .
N6 H62 0.89(5) .
C1 C2 1.398(4) .
C1 C8 1.526(4) .
C1 H1A 1.0000 .
C2 C3 1.516(4) .
C2 H2A 1.0000 .
C3 C4 1.541(4) .
C3 H3A 0.9900 .
C3 H3B 0.9900 .
C4 C5 1.527(4) .
C4 H4A 0.9900 .
C4 H4B 0.9900 .
C5 C6 1.409(4) .
C5 H5A 1.0000 .
C6 C7 1.521(4) .
C6 H6A 1.0000 .
C7 C8 1.537(4) .
C7 H7A 0.9900 .
C7 H7B 0.9900 .
C8 H8A 0.9900 .
C8 H8B 0.9900 .
B1B C13B 1.641(4) .
B1B C1B 1.641(4) .
B1B C19B 1.642(4) .
B1B C7B 1.646(4) .
C1B C6B 1.402(4) .
C1B C2B 1.403(4) .
C2B C3B 1.402(4) .
C2B H2BA 0.9500 .
C3B C4B 1.383(5) .
C3B H3BA 0.9500 .
C4B C5B 1.387(5) .
C4B H4BA 0.9500 .
C5B C6B 1.389(4) .
C5B H5BA 0.9500 .
C6B H6BA 0.9500 .
C7B C8B 1.403(4) .
C7B C12B 1.414(4) .
C8B C9B 1.403(4) .
C8B H8BA 0.9500 .
C9B C10B 1.384(5) .
C9B H9BA 0.9500 .
C10B C11B 1.390(5) .
C10B H10B 0.9500 .
C11B C12B 1.391(4) .
C11B H11B 0.9500 .
C12B H12B 0.9500 .
C13B C18B 1.403(4) .
C13B C14B 1.407(4) .
C14B C15B 1.396(4) .
C14B H14B 0.9500 .
C15B C16B 1.380(4) .
C15B H15B 0.9500 .
C16B C17B 1.387(5) .
C16B H16B 0.9500 .
C17B C18B 1.390(4) .
C17B H17B 0.9500 .
C18B H18B 0.9500 .
C19B C20B 1.401(4) .
C19B C24B 1.404(4) .
C20B C21B 1.403(4) .
C20B H20B 0.9500 .
C21B C22B 1.384(4) .
C21B H21B 0.9500 .
C22B C23B 1.390(4) .
C22B H22B 0.9500 .
C23B C24B 1.387(4) .
C23B H23B 0.9500 .
C24B H24B 0.9500 .
B1A C1A 1.643(4) .
B1A C13A 1.650(4) .
B1A C7A 1.653(4) .
B1A C19A 1.658(4) .
C1A C6A 1.403(4) .
C1A C2A 1.404(4) .
C2A C3A 1.392(4) .
C2A H2AA 0.9500 .
C3A C4A 1.386(4) .
C3A H3AA 0.9500 .
C4A C5A 1.393(4) .
C4A H4AA 0.9500 .
C5A C6A 1.388(4) .
C5A H5AA 0.9500 .
C6A H6AA 0.9500 .
C7A C12A 1.399(4) .
C7A C8A 1.410(4) .
C8A C9A 1.392(4) .
C8A H8AA 0.9500 .
C9A C10A 1.391(4) .
C9A H9AA 0.9500 .
C10A C11A 1.381(4) .
C10A H10A 0.9500 .
C11A C12A 1.395(4) .
C11A H11A 0.9500 .
C12A H12A 0.9500 .
C13A C18A 1.405(4) .
C13A C14A 1.408(4) .
C14A C15A 1.387(4) .
C14A H14A 0.9500 .
C15A C16A 1.392(4) .
C15A H15A 0.9500 .
C16A C17A 1.389(4) .
C16A H16A 0.9500 .
C17A C18A 1.390(4) .
C17A H17A 0.9500 .
C18A H18A 0.9500 .
C19A C20A 1.399(4) .
C19A C24A 1.405(4) .
C20A C21A 1.396(4) .
C20A H20A 0.9500 .
C21A C22A 1.381(5) .
C21A H21A 0.9500 .
C22A C23A 1.380(5) .
C22A H22A 0.9500 .
C23A C24A 1.391(4) .
C23A H23A 0.9500 .
C24A H24A 0.9500 .

loop_
_geom_hbond_atom_site_label_D
_geom_hbond_atom_site_label_H
_geom_hbond_atom_site_label_A
_geom_hbond_distance_DH
_geom_hbond_distance_HA
_geom_hbond_distance_DA
_geom_hbond_angle_DHA
_geom_hbond_site_symmetry_A
N10 H101 N8 0.88(4) 2.12(4) 2.944(5) 156(3) 1
N12 H121 N10 0.88(4) 2.27(4) 3.022(4) 143(3) 1
N3 H32 N6 0.96(4) 2.22(4) 2.945(4) 132(3) 1
N2 H21 N4 0.89(4) 2.26(4) 3.026(4) 144(3) 1
N7 H71 N12 0.90(4) 2.10(4) 2.860(4) 141(3) 1
N5 H52 N2 0.94(5) 2.13(5) 2.891(4) 138(4) 1
N7 H71 N11 0.90(4) 2.54(4) 2.949(4) 108(3) 1
